data_2102694
loop_
_publ_author_name
'Blake, Alexander J.'
'Li, Wan-Sheung'
'Lippolis, Vito'
'Parsons, Simon'
'Schr\"oder, Martin'

_publ_section_title
;
 Extended structures of polyiodide salts of transition metal
 macrocyclic complexes
;
_journal_coeditor_code GP5013
_journal_issue 1
_journal_name_full 'Acta Crystallographica Section B'
_journal_page_first 81
_journal_page_last 92
_journal_paper_doi 10.1107/S0108768106041668
_journal_volume 63
_journal_year 2007
_chemical_formula_moiety 'C10 H20 Pd S4 2+, 2(I5 -), C2 H3 N'
_chemical_formula_sum 'C12 H23 I10 N Pd S4'
_chemical_formula_weight 1685.01
_chemical_name_systematic
;
 ?
;
_space_group_IT_number 2
_symmetry_cell_setting triclinic
_symmetry_space_group_name_Hall '-P 1'
_symmetry_space_group_name_H-M 'P -1'
_atom_sites_solution_hydrogens 'solvent methyl H atoms from delta-F; others placed geometrically'
_atom_sites_solution_primary direct
_atom_sites_solution_secondary difmap
_audit_creation_method 'enCIFer editing of SHELXL97 CIF output'
_cell_angle_alpha 85.49(3)
_cell_angle_beta 81.20(3)
_cell_angle_gamma 86.93(3)
_cell_formula_units_Z 2
_cell_length_a 9.336(4)
_cell_length_b 11.504(4)
_cell_length_c 16.431(3)
_cell_measurement_temperature 150(2)
_cell_volume 1737.0(10)
_computing_cell_refinement 'Stadi4 (Stoe & Cie, 1996a)'
_computing_data_collection 'Stadi4 (Stoe & Cie, 1996a)'
_computing_data_reduction 'X-RED (Stoe & Cie, 1996b)'
_computing_molecular_graphics 'MERCURY (Macrae et al., 2006)'
_computing_publication_material 'enCIFer (Allen et al., 2004; PLATON (Spek, 2003)'
_computing_structure_refinement 'SHELXL97 (Sheldrick, 1998)'
_computing_structure_solution 'SHELXS97 (Sheldrick, 1990)'
_diffrn_ambient_temperature 150(2)
_diffrn_measured_fraction_theta_full 0.988
_diffrn_measured_fraction_theta_max 0.988
_diffrn_measurement_device_type 'Stoe Stadi-4 four-circle'
_diffrn_measurement_method '\w-\q, profile learning'
_diffrn_radiation_monochromator graphite
_diffrn_radiation_source 'fine-focus sealed tube'
_diffrn_radiation_type MoK\a
_diffrn_radiation_wavelength 0.71073
_diffrn_reflns_av_R_equivalents 0.015
_diffrn_reflns_av_sigmaI/netI 0.018
_diffrn_reflns_limit_h_max 11
_diffrn_reflns_limit_h_min -10
_diffrn_reflns_limit_k_max 13
_diffrn_reflns_limit_k_min -13
_diffrn_reflns_limit_l_max 19
_diffrn_reflns_limit_l_min 0
_diffrn_reflns_number 6104
_diffrn_reflns_theta_full 25.06
_diffrn_reflns_theta_max 25.06
_diffrn_reflns_theta_min 2.52
_diffrn_standards_decay_% 0
_diffrn_standards_interval_time 60
_diffrn_standards_number 3
_exptl_absorpt_coefficient_mu 9.667
_exptl_absorpt_correction_T_max 0.213
_exptl_absorpt_correction_T_min 0.134
_exptl_absorpt_correction_type integration
_exptl_absorpt_process_details '(X-RED; Stoe & Cie, 1996b)'
_exptl_crystal_colour black
_exptl_crystal_density_diffrn 3.222
_exptl_crystal_density_method 'not measured'
_exptl_crystal_description block
_exptl_crystal_F_000 1484
_exptl_crystal_size_max 0.35
_exptl_crystal_size_mid 0.18
_exptl_crystal_size_min 0.16
_refine_diff_density_max 0.99
_refine_diff_density_min -0.98
_refine_ls_extinction_method none
_refine_ls_goodness_of_fit_ref 1.29
_refine_ls_hydrogen_treatment 'rigid rotating group; riding model'
_refine_ls_matrix_type full
_refine_ls_number_parameters 254
_refine_ls_number_reflns 6084
_refine_ls_number_restraints 0
_refine_ls_restrained_S_all 1.29
_refine_ls_R_factor_all 0.0415
_refine_ls_R_factor_gt 0.0360
_refine_ls_shift/su_max 0.002
_refine_ls_shift/su_mean 0.000
_refine_ls_structure_factor_coef Fsqd
_refine_ls_weighting_details 'calc w=1/[\s^2^(Fo^2^)+40.7P] where P=(Fo^2^+2Fc^2^)/3'
_refine_ls_weighting_scheme calc
_refine_ls_wR_factor_gt 0.0798
_refine_ls_wR_factor_ref 0.0832
_reflns_number_gt 5548
_reflns_number_total 6084
_reflns_threshold_expression I>2\s(I)
_cod_data_source_file gp5013.cif
_cod_data_source_block 5
_cod_database_code 2102694
_cod_database_fobs_code 2102694

loop_
_symmetry_equiv_pos_as_xyz
'x, y, z'
'-x, -y, -z'

loop_
_atom_site_aniso_label
_atom_site_aniso_U_11
_atom_site_aniso_U_22
_atom_site_aniso_U_33
_atom_site_aniso_U_12
_atom_site_aniso_U_13
_atom_site_aniso_U_23
Pd 0.0134(4) 0.0150(4) 0.0194(4) -0.0017(3) -0.0024(3) 0.0003(3)
S1 0.0157(12) 0.0163(12) 0.0248(13) -0.0002(10) -0.0019(10) -0.0014(10)
S4 0.0164(12) 0.0183(12) 0.0203(13) -0.0021(10) -0.0016(10) 0.0017(10)
S8 0.0177(12) 0.0184(12) 0.0202(13) -0.0023(10) -0.0042(10) -0.0007(10)
S11 0.0162(12) 0.0197(13) 0.0214(13) -0.0043(10) -0.0007(10) 0.0004(10)
C2 0.027(6) 0.009(5) 0.029(6) 0.002(4) -0.004(5) -0.006(4)
C3 0.021(5) 0.023(5) 0.024(6) -0.010(4) -0.001(4) 0.006(4)
C5 0.009(5) 0.030(6) 0.030(6) 0.001(4) 0.004(4) 0.000(5)
C6 0.018(5) 0.029(6) 0.022(6) 0.001(4) 0.005(4) 0.002(5)
C7 0.017(5) 0.026(6) 0.030(6) 0.005(4) -0.004(5) -0.001(5)
C9 0.021(5) 0.021(5) 0.022(5) 0.002(4) -0.005(4) 0.005(4)
C10 0.020(6) 0.025(6) 0.031(6) -0.004(4) -0.003(5) -0.004(5)
C12 0.020(5) 0.020(5) 0.026(6) -0.004(4) -0.005(4) -0.001(4)
C13 0.030(6) 0.020(5) 0.022(6) 0.002(5) 0.000(5) -0.001(4)
C14 0.020(5) 0.025(6) 0.026(6) -0.001(4) -0.002(4) 0.000(5)
N1S 0.027(6) 0.051(7) 0.034(6) -0.004(5) 0.007(5) -0.003(5)
C1S 0.024(7) 0.073(11) 0.061(10) -0.007(7) -0.011(7) 0.003(8)
C2S 0.021(6) 0.029(6) 0.035(7) -0.007(5) -0.006(5) 0.002(5)
I1 0.0309(4) 0.0278(4) 0.0347(4) 0.0035(3) -0.0076(3) -0.0107(3)
I2 0.0193(3) 0.0216(3) 0.0265(4) -0.0022(3) -0.0050(3) 0.0010(3)
I3 0.0292(4) 0.0198(3) 0.0244(4) 0.0010(3) 0.0004(3) -0.0016(3)
I4 0.0199(3) 0.0219(3) 0.0253(4) -0.0001(3) -0.0043(3) -0.0022(3)
I5 0.0333(4) 0.0412(5) 0.0377(5) -0.0064(4) -0.0016(4) 0.0138(4)
I6 0.0437(5) 0.0299(4) 0.0299(4) 0.0031(3) -0.0077(3) -0.0048(3)
I7 0.0261(4) 0.0257(4) 0.0301(4) 0.0011(3) -0.0051(3) -0.0084(3)
I8 0.0367(4) 0.0248(4) 0.0294(4) 0.0006(3) -0.0073(3) -0.0056(3)
I9 0.0211(3) 0.0295(4) 0.0218(4) -0.0019(3) -0.0023(3) 0.0022(3)
I10 0.0258(4) 0.0352(4) 0.0244(4) -0.0061(3) -0.0043(3) -0.0029(3)

loop_
_atom_site_type_symbol
_atom_site_label
_atom_site_fract_x
_atom_site_fract_y
_atom_site_fract_z
_atom_site_U_iso_or_equiv
_atom_site_thermal_displace_type
_atom_site_calc_flag
_atom_site_refinement_flags
_atom_site_occupancy
Pd Pd 0.53923(8) 0.73776(6) 0.18586(5) 0.0160(2) Uani . . 1.000
S S1 0.4255(3) 0.8911(2) 0.25754(16) 0.0191(7) Uani . . 1.000
S S4 0.6501(3) 0.8712(2) 0.08861(16) 0.0186(7) Uani . . 1.000
S S8 0.6503(3) 0.5784(2) 0.12328(16) 0.0186(7) Uani . . 1.000
S S11 0.4285(3) 0.6126(2) 0.29112(16) 0.0193(7) Uani . . 1.000
C C2 0.5090(11) 1.0181(8) 0.1994(7) 0.022(3) Uani . . 1.000
C C3 0.6612(11) 0.9881(9) 0.1567(7) 0.023(3) Uani . . 1.000
C C5 0.8406(11) 0.8261(10) 0.0653(7) 0.024(3) Uani . . 1.000
C C6 0.8657(12) 0.7093(9) 0.0265(7) 0.024(3) Uani . . 1.000
C C7 0.8409(11) 0.6039(9) 0.0901(7) 0.025(3) Uani . . 1.000
C C9 0.6654(11) 0.4824(9) 0.2165(6) 0.022(3) Uani . . 1.000
C C10 0.5158(12) 0.4719(9) 0.2672(7) 0.025(3) Uani . . 1.000
C C12 0.5207(11) 0.6506(9) 0.3755(7) 0.022(3) Uani . . 1.000
C C13 0.4707(12) 0.7712(9) 0.4046(7) 0.025(3) Uani . . 1.000
C C14 0.5201(11) 0.8752(9) 0.3477(7) 0.024(3) Uani . . 1.000
N N1S -0.1513(11) 0.7356(10) 0.2710(7) 0.039(4) Uani . . 1.000
C C1S 0.0554(14) 0.7656(15) 0.3555(10) 0.052(5) Uani . . 1.000
C C2S -0.0611(12) 0.7486(10) 0.3076(7) 0.028(4) Uani . . 1.000
H H2A 0.51340 1.08000 0.23740 0.0250 Uiso calc R 1.000
H H2B 0.44830 1.04870 0.15750 0.0250 Uiso calc R 1.000
H H3A 0.70270 1.05780 0.12410 0.0270 Uiso calc R 1.000
H H3B 0.72480 0.96210 0.19830 0.0270 Uiso calc R 1.000
H H5A 0.88380 0.82070 0.11700 0.0290 Uiso calc R 1.000
H H5B 0.89140 0.88670 0.02720 0.0290 Uiso calc R 1.000
H H6A 0.79950 0.70620 -0.01490 0.0290 Uiso calc R 1.000
H H6B 0.96650 0.70370 -0.00280 0.0290 Uiso calc R 1.000
H H7A 0.88880 0.53320 0.06560 0.0290 Uiso calc R 1.000
H H7B 0.88670 0.61730 0.13890 0.0290 Uiso calc R 1.000
H H9A 0.73190 0.51520 0.24940 0.0260 Uiso calc R 1.000
H H9B 0.70510 0.40430 0.20100 0.0260 Uiso calc R 1.000
H H10A 0.45390 0.43020 0.23630 0.0300 Uiso calc R 1.000
H H10B 0.52450 0.42480 0.31940 0.0300 Uiso calc R 1.000
H H12A 0.62660 0.64920 0.35670 0.0260 Uiso calc R 1.000
H H12B 0.50130 0.59140 0.42240 0.0260 Uiso calc R 1.000
H H13A 0.50450 0.77840 0.45820 0.0290 Uiso calc R 1.000
H H13B 0.36330 0.77510 0.41490 0.0290 Uiso calc R 1.000
H H14A 0.50190 0.94670 0.37820 0.0280 Uiso calc R 1.000
H H14B 0.62590 0.86610 0.32920 0.0280 Uiso calc R 1.000
H H1S1 0.13170 0.70430 0.34500 0.0780 Uiso calc R 1.000
H H1S2 0.09620 0.84210 0.33900 0.0780 Uiso calc R 1.000
H H1S3 0.01630 0.76160 0.41450 0.0780 Uiso calc R 1.000
I I1 0.06469(8) 1.04621(7) 0.17505(5) 0.0306(2) Uani . . 1.000
I I2 0.22854(7) 0.88923(6) 0.07370(4) 0.0224(2) Uani . . 1.000
I I3 0.40864(8) 0.70756(6) -0.04059(4) 0.0250(2) Uani . . 1.000
I I4 0.24710(7) 0.54170(6) 0.10062(4) 0.0223(2) Uani . . 1.000
I I5 0.10038(9) 0.39771(8) 0.22660(5) 0.0385(3) Uani . . 1.000
I I6 0.78317(9) -0.14987(7) 0.61668(5) 0.0343(3) Uani . . 1.000
I I7 0.77747(8) 0.00203(6) 0.47333(5) 0.0269(2) Uani . . 1.000
I I8 0.76817(9) 0.17339(6) 0.32093(5) 0.0299(2) Uani . . 1.000
I I9 0.21478(7) 0.60837(6) 0.56879(4) 0.0244(2) Uani . . 1.000
I I10 0.21671(8) 0.41772(7) 0.47606(4) 0.0282(2) Uani . . 1.000

loop_
_atom_type_symbol
_atom_type_description
_atom_type_scat_dispersion_real
_atom_type_scat_dispersion_imag
_atom_type_scat_source
C C 0.0033 0.0016 'International Tables Vol C Tables 4.2.6.8 and 6.1.1.4'
H H 0.0000 0.0000 'International Tables Vol C Tables 4.2.6.8 and 6.1.1.4'
S S 0.1246 0.1234 'International Tables Vol C Tables 4.2.6.8 and 6.1.1.4'
Pd Pd -0.9988 1.0072 'International Tables Vol C Tables 4.2.6.8 and 6.1.1.4'
I I -0.4742 1.8119 'International Tables Vol C Tables 4.2.6.8 and 6.1.1.4'
N N 0.0061 0.0033 'International Tables Vol C Tables 4.2.6.8 and 6.1.1.4'

loop_
_exptl_crystal_face_index_h
_exptl_crystal_face_index_k
_exptl_crystal_face_index_l
_exptl_crystal_face_perp_dist
0.00 1.00 -1.00 0.078
1.00 0.00 0.00 0.089
-1.00 0.00 0.00 0.089
1.00 -1.00 2.00 0.105
0.00 1.00 2.00 0.175
0.00 -1.00 -2.00 0.175
-2.00 -1.00 0.00 0.078

loop_
_geom_angle_atom_site_label_1
_geom_angle_atom_site_label_2
_geom_angle_atom_site_label_3
_geom_angle_site_symmetry_1
_geom_angle_site_symmetry_3
_geom_angle
_geom_angle_publ_flag
S4 Pd S11 . . 175.84(10) yes
S8 Pd S11 . . 88.76(10) yes
S1 Pd S11 . . 87.67(10) yes
S1 Pd S4 . . 88.88(10) yes
S1 Pd S8 . . 176.10(10) yes
S4 Pd S8 . . 94.63(10) yes
Pd S1 C2 . . 102.5(3) ?
Pd S1 C14 . . 99.3(3) ?
C2 S1 C14 . . 102.1(5) ?
C3 S4 C5 . . 100.5(5) ?
Pd S4 C3 . . 98.0(4) ?
Pd S4 C5 . . 108.1(4) ?
Pd S8 C9 . . 98.3(3) ?
C7 S8 C9 . . 99.1(5) ?
Pd S8 C7 . . 109.7(4) ?
Pd S11 C10 . . 102.9(4) ?
Pd S11 C12 . . 99.5(4) ?
C10 S11 C12 . . 101.7(5) ?
S1 C2 C3 . . 111.7(7) ?
S4 C3 C2 . . 108.3(7) ?
S4 C5 C6 . . 113.5(8) ?
C5 C6 C7 . . 113.1(9) no
S8 C7 C6 . . 112.7(7) ?
S8 C9 C10 . . 108.8(7) ?
S11 C10 C9 . . 112.8(7) ?
S11 C12 C13 . . 112.1(7) ?
C12 C13 C14 . . 117.0(9) no
S1 C14 C13 . . 111.6(7) ?
S1 C2 H2B . . 109.00 no
C3 C2 H2A . . 109.00 no
C3 C2 H2B . . 109.00 no
S1 C2 H2A . . 109.00 no
H2A C2 H2B . . 108.00 no
H3A C3 H3B . . 108.00 no
S4 C3 H3B . . 110.00 no
C2 C3 H3B . . 110.00 no
S4 C3 H3A . . 110.00 no
C2 C3 H3A . . 110.00 no
S4 C5 H5A . . 109.00 no
H5A C5 H5B . . 108.00 no
S4 C5 H5B . . 109.00 no
C6 C5 H5A . . 109.00 no
C6 C5 H5B . . 109.00 no
C5 C6 H6B . . 109.00 no
C7 C6 H6A . . 109.00 no
C7 C6 H6B . . 109.00 no
C5 C6 H6A . . 109.00 no
H6A C6 H6B . . 108.00 no
H7A C7 H7B . . 108.00 no
S8 C7 H7B . . 109.00 no
C6 C7 H7B . . 109.00 no
S8 C7 H7A . . 109.00 no
C6 C7 H7A . . 109.00 no
S8 C9 H9A . . 110.00 no
H9A C9 H9B . . 108.00 no
C10 C9 H9B . . 110.00 no
S8 C9 H9B . . 110.00 no
C10 C9 H9A . . 110.00 no
S11 C10 H10B . . 109.00 no
C9 C10 H10A . . 109.00 no
C9 C10 H10B . . 109.00 no
H10A C10 H10B . . 108.00 no
S11 C10 H10A . . 109.00 no
H12A C12 H12B . . 108.00 no
S11 C12 H12B . . 109.00 no
C13 C12 H12A . . 109.00 no
S11 C12 H12A . . 109.00 no
C13 C12 H12B . . 109.00 no
C12 C13 H13A . . 108.00 no
C12 C13 H13B . . 108.00 no
H13A C13 H13B . . 107.00 no
C14 C13 H13A . . 108.00 no
C14 C13 H13B . . 108.00 no
S1 C14 H14B . . 109.00 no
C13 C14 H14A . . 109.00 no
C13 C14 H14B . . 109.00 no
H14A C14 H14B . . 108.00 no
S1 C14 H14A . . 109.00 no
N1S C2S C1S . . 179.7(16) no
H1S1 C1S H1S3 . . 109.00 no
H1S2 C1S H1S3 . . 110.00 no
H1S1 C1S H1S2 . . 109.00 no
C2S C1S H1S1 . . 109.00 no
C2S C1S H1S2 . . 109.00 no
C2S C1S H1S3 . . 109.00 no
I1 I2 I3 . . 178.76(4) yes
I2 I3 I4 . . 78.50(4) yes
I3 I4 I5 . . 179.01(5) yes
I6 I7 I8 . . 178.22(5) yes
I7 I8 I9 . 2_666 90.60(5) yes
I8 I9 I10 2_666 . 176.61(5) yes

loop_
_geom_bond_atom_site_label_1
_geom_bond_atom_site_label_2
_geom_bond_site_symmetry_2
_geom_bond_distance
_geom_bond_publ_flag
Pd S1 . 2.317(3) y
Pd S4 . 2.293(3) y
Pd S8 . 2.294(3) y
Pd S11 . 2.314(3) y
S1 C2 . 1.825(10) ?
S1 C14 . 1.830(11) ?
S4 C3 . 1.833(11) ?
S4 C5 . 1.817(11) ?
S8 C7 . 1.812(11) ?
S8 C9 . 1.836(10) ?
S11 C10 . 1.816(11) ?
S11 C12 . 1.832(11) ?
N1S C2S . 1.130(16) ?
C2 C3 . 1.520(15) no
C5 C6 . 1.524(16) no
C6 C7 . 1.540(15) no
C9 C10 . 1.518(15) no
C12 C13 . 1.529(15) no
C13 C14 . 1.507(15) no
C2 H2A . 0.9900 no
C2 H2B . 0.9900 no
C3 H3B . 0.9900 no
C3 H3A . 0.9900 no
C5 H5A . 0.9900 no
C5 H5B . 0.9900 no
C6 H6B . 0.9900 no
C6 H6A . 0.9900 no
C7 H7A . 0.9900 no
C7 H7B . 0.9900 no
C9 H9A . 0.9900 no
C9 H9B . 0.9900 no
C10 H10B . 0.9900 no
C10 H10A . 0.9900 no
C12 H12B . 0.9900 no
C12 H12A . 0.9900 no
C13 H13B . 0.9900 no
C13 H13A . 0.9900 no
C14 H14A . 0.9900 no
C14 H14B . 0.9900 no
C1S C2S . 1.466(18) no
C1S H1S1 . 0.9800 no
C1S H1S2 . 0.9800 no
C1S H1S3 . 0.9800 no
I1 I2 . 2.7878(16) yes
I2 I3 . 3.1617(17) yes
I3 I4 . 3.1369(16) yes
I4 I5 . 2.7823(16) yes
I6 I7 . 2.8258(16) yes
I7 I8 . 3.0718(17) yes
I8 I9 2_666 3.2340(17) yes
I9 I10 . 2.7650(16) yes

loop_
_geom_torsion_atom_site_label_1
_geom_torsion_atom_site_label_2
_geom_torsion_atom_site_label_3
_geom_torsion_atom_site_label_4
_geom_torsion
_geom_torsion_publ_flag
C14 S1 C2 C3 74.8(8) no
C2 S1 C14 C13 -178.4(7) no
C5 S4 C3 C2 -166.7(7) no
C3 S4 C5 C6 165.7(8) no
C9 S8 C7 C6 -163.6(8) no
C7 S8 C9 C10 166.5(7) no
C12 S11 C10 C9 -77.9(8) no
C10 S11 C12 C13 177.2(8) no
S1 C2 C3 S4 57.8(9) no
S4 C5 C6 C7 -79.3(10) no
C5 C6 C7 S8 77.3(10) no
S8 C9 C10 S11 -54.8(9) no
S11 C12 C13 C14 -71.9(11) no
C12 C13 C14 S1 72.6(11) no
